data_4108801
loop_
_publ_author_name
'Marie Sircoglou'
'S\'ebastien Bontemps'
'Ghenwa Bouhadir'
'Nathalie Saffon'
'Karinne Miqueu'
'Weixing Gu'
'Maxime Mercy'
'Chun-Hsing Chen'
'Bruce M. Foxman'
'Laurent Maron'
'Oleg V. Ozerov'
'Didier Bourissou'

_publ_section_title
;
 Group 10 and 11 Metal Boratranes (Ni, Pd, Pt, CuCl, AgCl, AuCl, and Au+)
 Derived from a Triphosphine-Borane
;
_journal_name_full 'Journal of the American Chemical Society'
_journal_page_first 16729
_journal_page_last 16738
_journal_paper_doi 10.1021/ja8070072
_journal_volume 130
_journal_year 2008
_chemical_formula_sum 'C39 H60 Ag B Cl7 P3'
_chemical_formula_weight 988.61
_chemical_name_systematic
; 
 ? 
;
_space_group_IT_number 148
_symmetry_cell_setting trigonal
_symmetry_space_group_name_Hall '-R 3'
_symmetry_space_group_name_H-M 'R -3 :H'
_atom_sites_solution_hydrogens geom
_atom_sites_solution_primary direct
_atom_sites_solution_secondary difmap
_audit_creation_method SHELXL-97
_cell_angle_alpha 90.00
_cell_angle_beta 90.00
_cell_angle_gamma 120.00
_cell_formula_units_Z 6
_cell_length_a 17.8985(4)
_cell_length_b 17.8985(4)
_cell_length_c 25.1626(11)
_cell_measurement_reflns_used 9889
_cell_measurement_temperature 173(2)
_cell_measurement_theta_max 31.59
_cell_measurement_theta_min 2.28
_cell_volume 6981.0(4)
_computing_cell_refinement 'Bruker SMART'
_computing_data_collection 'Bruker SMART'
_computing_data_reduction 'Bruker SAINT'
_computing_molecular_graphics 'Bruker SHELXTL'
_computing_publication_material 'Bruker SHELXTL'
_computing_structure_refinement 'SHELXL-97 (Sheldrick, 1997)'
_computing_structure_solution 'SHELXS-97 (Sheldrick, 1990)'
_diffrn_ambient_temperature 173(2)
_diffrn_measured_fraction_theta_full 0.993
_diffrn_measured_fraction_theta_max 0.993
_diffrn_measurement_device_type 'CCD area detector'
_diffrn_measurement_method 'phi and omega scans'
_diffrn_radiation_monochromator graphite
_diffrn_radiation_source 'fine-focus sealed tube'
_diffrn_radiation_type MoK\a
_diffrn_radiation_wavelength 0.71073
_diffrn_reflns_av_R_equivalents 0.0228
_diffrn_reflns_av_sigmaI/netI 0.0169
_diffrn_reflns_limit_h_max 23
_diffrn_reflns_limit_h_min -23
_diffrn_reflns_limit_k_max 23
_diffrn_reflns_limit_k_min -23
_diffrn_reflns_limit_l_max 33
_diffrn_reflns_limit_l_min -33
_diffrn_reflns_number 21221
_diffrn_reflns_theta_full 28.28
_diffrn_reflns_theta_max 28.28
_diffrn_reflns_theta_min 5.16
_exptl_absorpt_coefficient_mu 0.965
_exptl_absorpt_correction_T_max 0.7606
_exptl_absorpt_correction_T_min 0.5515
_exptl_absorpt_correction_type multi-scan
_exptl_absorpt_process_details 'SADABS (Bruker-AXS)'
_exptl_crystal_colour colourless
_exptl_crystal_density_diffrn 1.411
_exptl_crystal_description block
_exptl_crystal_F_000 3060
_exptl_crystal_size_max 0.60
_exptl_crystal_size_mid 0.50
_exptl_crystal_size_min 0.40
_refine_diff_density_max 0.391
_refine_diff_density_min -0.283
_refine_diff_density_rms 0.046
_refine_ls_extinction_method none
_refine_ls_goodness_of_fit_ref 1.038
_refine_ls_hydrogen_treatment constr
_refine_ls_matrix_type full
_refine_ls_number_parameters 177
_refine_ls_number_reflns 3825
_refine_ls_number_restraints 21
_refine_ls_restrained_S_all 1.039
_refine_ls_R_factor_all 0.0242
_refine_ls_R_factor_gt 0.0199
_refine_ls_shift/su_max 0.001
_refine_ls_shift/su_mean 0.000
_refine_ls_structure_factor_coef Fsqd
_refine_ls_weighting_details 'calc w=1/[\s^2^(Fo^2^)+(0.0259P)^2^+6.7744P] where P=(Fo^2^+2Fc^2^)/3'
_refine_ls_weighting_scheme calc
_refine_ls_wR_factor_gt 0.0509
_refine_ls_wR_factor_ref 0.0531
_reflns_number_gt 3433
_reflns_number_total 3825
_reflns_threshold_expression >2sigma(I)
_cod_data_source_file ja8070072_si_004.cif
_cod_data_source_block marie6m
_cod_original_sg_symbol_H-M 'R -3'
_cod_database_code 4108801

loop_
_symmetry_equiv_pos_as_xyz
'x, y, z'
'-y, x-y, z'
'-x+y, -x, z'
'x+2/3, y+1/3, z+1/3'
'-y+2/3, x-y+1/3, z+1/3'
'-x+y+2/3, -x+1/3, z+1/3'
'x+1/3, y+2/3, z+2/3'
'-y+1/3, x-y+2/3, z+2/3'
'-x+y+1/3, -x+2/3, z+2/3'
'-x, -y, -z'
'y, -x+y, -z'
'x-y, x, -z'
'-x+2/3, -y+1/3, -z+1/3'
'y+2/3, -x+y+1/3, -z+1/3'
'x-y+2/3, x+1/3, -z+1/3'
'-x+1/3, -y+2/3, -z+2/3'
'y+1/3, -x+y+2/3, -z+2/3'
'x-y+1/3, x+2/3, -z+2/3'

loop_
_atom_site_label
_atom_site_type_symbol
_atom_site_fract_x
_atom_site_fract_y
_atom_site_fract_z
_atom_site_U_iso_or_equiv
_atom_site_adp_type
_atom_site_occupancy
_atom_site_symmetry_multiplicity
_atom_site_calc_flag
_atom_site_refinement_flags
_atom_site_disorder_assembly
_atom_site_disorder_group
Ag1 Ag 0.6667 0.3333 0.107889(6) 0.01696(5) Uani 1 3 d S . .
Cl1 Cl 0.6667 0.3333 0.00537(2) 0.02760(12) Uani 1 3 d S . .
P1 P 0.57843(2) 0.40320(2) 0.126197(12) 0.01876(7) Uani 1 1 d . . .
B1 B 0.6667 0.3333 0.20885(9) 0.0182(4) Uani 1 3 d S . .
C1 C 0.57592(8) 0.32692(7) 0.22211(5) 0.0190(2) Uani 1 1 d . . .
C2 C 0.53428(8) 0.36159(8) 0.19188(5) 0.0198(2) Uani 1 1 d . . .
C3 C 0.45944(9) 0.35870(9) 0.21105(6) 0.0274(3) Uani 1 1 d . . .
H3 H 0.4320 0.3825 0.1903 0.033 Uiso 1 1 calc R . .
C4 C 0.42485(9) 0.32157(11) 0.25990(6) 0.0329(3) Uani 1 1 d . . .
H4 H 0.3745 0.3207 0.2728 0.039 Uiso 1 1 calc R . .
C5 C 0.46407(9) 0.28589(10) 0.28964(6) 0.0313(3) Uani 1 1 d . . .
H5 H 0.4403 0.2596 0.3229 0.038 Uiso 1 1 calc R . .
C6 C 0.53814(8) 0.28850(9) 0.27092(5) 0.0251(3) Uani 1 1 d . . .
H6 H 0.5642 0.2635 0.2918 0.030 Uiso 1 1 calc R . .
C7 C 0.48351(8) 0.36449(9) 0.08175(5) 0.0244(3) Uani 1 1 d . . .
H7 H 0.4431 0.3818 0.0974 0.029 Uiso 1 1 calc R . .
C8 C 0.43563(10) 0.26626(10) 0.07628(6) 0.0340(3) Uani 1 1 d . . .
H8A H 0.3854 0.2478 0.0531 0.051 Uiso 1 1 calc R . .
H8B H 0.4164 0.2398 0.1114 0.051 Uiso 1 1 calc R . .
H8C H 0.4743 0.2482 0.0608 0.051 Uiso 1 1 calc R . .
C9 C 0.51186(11) 0.40656(11) 0.02693(6) 0.0356(3) Uani 1 1 d . . .
H9A H 0.5502 0.3888 0.0105 0.053 Uiso 1 1 calc R . .
H9B H 0.5425 0.4695 0.0308 0.053 Uiso 1 1 calc R . .
H9C H 0.4610 0.3883 0.0044 0.053 Uiso 1 1 calc R . .
C10 C 0.62035(9) 0.52172(8) 0.13009(6) 0.0266(3) Uani 1 1 d . . .
H10 H 0.6562 0.5482 0.0976 0.032 Uiso 1 1 calc R . .
C11 C 0.67999(10) 0.56022(9) 0.17792(7) 0.0338(3) Uani 1 1 d . . .
H11A H 0.7082 0.6233 0.1765 0.051 Uiso 1 1 calc R . .
H11B H 0.7239 0.5427 0.1772 0.051 Uiso 1 1 calc R . .
H11C H 0.6462 0.5394 0.2107 0.051 Uiso 1 1 calc R . .
C12 C 0.55149(10) 0.54881(10) 0.13134(7) 0.0376(3) Uani 1 1 d . . .
H12A H 0.5165 0.5261 0.1636 0.056 Uiso 1 1 calc R . .
H12B H 0.5143 0.5257 0.1000 0.056 Uiso 1 1 calc R . .
H12C H 0.5796 0.6119 0.1312 0.056 Uiso 1 1 calc R . .
C13 C 0.19575(12) 0.69373(12) 0.07900(8) 0.0486(4) Uani 1 1 d DU . .
H13A H 0.2190 0.6734 0.0502 0.058 Uiso 1 1 calc R A 1
H13B H 0.1747 0.6499 0.1076 0.058 Uiso 1 1 calc R A 1
Cl2 Cl 0.2806(3) 0.7926(3) 0.1046(2) 0.0527(11) Uani 0.52(3) 1 d PDU B 1
Cl3 Cl 0.1104(3) 0.7016(4) 0.0546(3) 0.0646(10) Uani 0.52(3) 1 d PDU B 1
Cl2' Cl 0.2794(4) 0.7850(5) 0.1063(3) 0.088(2) Uani 0.48(3) 1 d PDU B 2
Cl3' Cl 0.1181(4) 0.7153(5) 0.0491(2) 0.0686(10) Uani 0.48(3) 1 d PDU B 2

loop_
_atom_site_aniso_label
_atom_site_aniso_U_11
_atom_site_aniso_U_22
_atom_site_aniso_U_33
_atom_site_aniso_U_23
_atom_site_aniso_U_13
_atom_site_aniso_U_12
Ag1 0.01671(6) 0.01671(6) 0.01746(8) 0.000 0.000 0.00836(3)
Cl1 0.03162(18) 0.03162(18) 0.0196(2) 0.000 0.000 0.01581(9)
P1 0.01940(15) 0.01935(15) 0.02071(15) 0.00264(11) 0.00230(11) 0.01208(12)
B1 0.0203(7) 0.0203(7) 0.0139(10) 0.000 0.000 0.0102(3)
C1 0.0181(5) 0.0174(5) 0.0192(6) -0.0025(4) 0.0000(4) 0.0072(4)
C2 0.0189(5) 0.0193(5) 0.0202(6) -0.0003(4) 0.0015(4) 0.0088(5)
C3 0.0221(6) 0.0339(7) 0.0287(7) 0.0004(5) 0.0016(5) 0.0159(6)
C4 0.0224(6) 0.0466(9) 0.0296(7) -0.0002(6) 0.0065(5) 0.0170(6)
C5 0.0261(7) 0.0400(8) 0.0222(6) 0.0028(6) 0.0070(5) 0.0123(6)
C6 0.0245(6) 0.0285(6) 0.0200(6) 0.0025(5) 0.0014(5) 0.0115(5)
C7 0.0244(6) 0.0308(7) 0.0244(6) 0.0020(5) -0.0009(5) 0.0184(6)
C8 0.0299(7) 0.0337(8) 0.0364(8) -0.0033(6) -0.0091(6) 0.0145(6)
C9 0.0415(8) 0.0487(9) 0.0275(7) 0.0081(6) -0.0001(6) 0.0308(8)
C10 0.0282(7) 0.0216(6) 0.0348(7) 0.0053(5) 0.0054(5) 0.0160(5)
C11 0.0356(8) 0.0214(6) 0.0450(9) -0.0021(6) -0.0022(6) 0.0146(6)
C12 0.0369(8) 0.0286(7) 0.0571(10) 0.0000(7) 0.0017(7) 0.0237(7)
C13 0.0415(9) 0.0395(9) 0.0610(12) -0.0117(8) 0.0053(8) 0.0175(8)
Cl2 0.0309(13) 0.0446(15) 0.0666(18) -0.0258(10) 0.0077(10) 0.0069(8)
Cl3 0.0360(14) 0.0579(14) 0.089(3) -0.0228(13) -0.0025(9) 0.0151(14)
Cl2' 0.052(2) 0.093(3) 0.091(3) -0.050(2) 0.0108(18) 0.0152(19)
Cl3' 0.083(3) 0.090(2) 0.0577(15) 0.0059(17) 0.0016(14) 0.061(2)

loop_
_atom_type_symbol
_atom_type_description
_atom_type_scat_dispersion_real
_atom_type_scat_dispersion_imag
_atom_type_scat_source
C C 0.0033 0.0016 'International Tables Vol C Tables 4.2.6.8 and 6.1.1.4'
H H 0.0000 0.0000 'International Tables Vol C Tables 4.2.6.8 and 6.1.1.4'
B B 0.0013 0.0007 'International Tables Vol C Tables 4.2.6.8 and 6.1.1.4'
P P 0.1023 0.0942 'International Tables Vol C Tables 4.2.6.8 and 6.1.1.4'
Cl Cl 0.1484 0.1585 'International Tables Vol C Tables 4.2.6.8 and 6.1.1.4'
Ag Ag -0.8971 1.1015 'International Tables Vol C Tables 4.2.6.8 and 6.1.1.4'

loop_
_geom_angle_atom_site_label_1
_geom_angle_atom_site_label_2
_geom_angle_atom_site_label_3
_geom_angle
_geom_angle_site_symmetry_1
_geom_angle_site_symmetry_3
P1 Ag1 P1 116.681(5) 2_655 3_665
P1 Ag1 P1 116.681(5) 2_655 .
P1 Ag1 P1 116.681(5) 3_665 .
P1 Ag1 B1 79.377(8) 2_655 .
P1 Ag1 B1 79.377(8) 3_665 .
P1 Ag1 B1 79.377(8) . .
P1 Ag1 Cl1 100.623(8) 2_655 .
P1 Ag1 Cl1 100.623(8) 3_665 .
P1 Ag1 Cl1 100.623(8) . .
B1 Ag1 Cl1 180.0 . .
C2 P1 C7 105.38(6) . .
C2 P1 C10 105.23(6) . .
C7 P1 C10 103.23(6) . .
C2 P1 Ag1 102.47(4) . .
C7 P1 Ag1 113.07(4) . .
C10 P1 Ag1 125.67(4) . .
C1 B1 C1 115.79(6) 2_655 3_665
C1 B1 C1 115.79(6) 2_655 .
C1 B1 C1 115.79(6) 3_665 .
C1 B1 Ag1 102.00(9) 2_655 .
C1 B1 Ag1 102.00(9) 3_665 .
C1 B1 Ag1 102.00(9) . .
C6 C1 C2 117.18(11) . .
C6 C1 B1 116.05(12) . .
C2 C1 B1 126.58(12) . .
C3 C2 C1 120.34(11) . .
C3 C2 P1 122.60(10) . .
C1 C2 P1 116.95(9) . .
C4 C3 C2 120.83(13) . .
C5 C4 C3 119.56(13) . .
C4 C5 C6 119.93(13) . .
C5 C6 C1 122.14(13) . .
C8 C7 C9 109.98(12) . .
C8 C7 P1 111.46(9) . .
C9 C7 P1 110.07(10) . .
C11 C10 C12 109.41(12) . .
C11 C10 P1 110.35(9) . .
C12 C10 P1 115.51(10) . .
Cl2' C13 Cl3 117.0(3) . .
Cl2' C13 Cl2 3.8(4) . .
Cl3 C13 Cl2 113.6(2) . .
Cl2' C13 Cl3' 111.5(3) . .
Cl3 C13 Cl3' 8.0(3) . .
Cl2 C13 Cl3' 107.9(3) . .

loop_
_geom_bond_atom_site_label_1
_geom_bond_atom_site_label_2
_geom_bond_distance
_geom_bond_site_symmetry_2
Ag1 P1 2.4991(3) 2_655
Ag1 P1 2.4991(3) 3_665
Ag1 P1 2.4991(3) .
Ag1 B1 2.540(2) .
Ag1 Cl1 2.5797(6) .
P1 C2 1.8227(13) .
P1 C7 1.8547(13) .
P1 C10 1.8657(13) .
B1 C1 1.6051(13) 2_655
B1 C1 1.6051(13) 3_665
B1 C1 1.6051(13) .
C1 C6 1.4047(17) .
C1 C2 1.4078(17) .
C2 C3 1.4002(17) .
C3 C4 1.387(2) .
C4 C5 1.382(2) .
C5 C6 1.3856(19) .
C7 C8 1.529(2) .
C7 C9 1.5314(19) .
C10 C11 1.526(2) .
C10 C12 1.5338(19) .
C13 Cl2' 1.713(6) .
C13 Cl3 1.717(5) .
C13 Cl2 1.779(5) .
C13 Cl3' 1.784(5) .
